data_4083524
loop_
_publ_author_name
'Namura, Kyo'
'Suzuki, Hiroharu'

_publ_section_title
;
 Synthesis, Structure, and Reactivity of Mixed-Ligand Dinuclear Ruthenium
 Polyhydrido Complexes Supported by
 1,4,7-Trimethyl-1,4,7-triazacyclononane and Bulky Phosphine Ligands
;
_journal_issue 12
_journal_name_full Organometallics
_journal_page_first 2968
_journal_paper_doi 10.1021/om500018j
_journal_volume 33
_journal_year 2014
_chemical_formula_sum 'C62 H148 F12 N8 O2 P6 Ru4'
_chemical_formula_weight 1855.98
_chemical_name_systematic
; 
 ? 
;
_space_group_IT_number 2
_symmetry_cell_setting triclinic
_symmetry_space_group_name_Hall '-P 1'
_symmetry_space_group_name_H-M 'P -1'
_atom_sites_solution_hydrogens geom
_atom_sites_solution_primary direct
_atom_sites_solution_secondary difmap
_audit_creation_method SHELXL-97
_cell_angle_alpha 98.6770(12)
_cell_angle_beta 105.8480(12)
_cell_angle_gamma 101.0200(12)
_cell_formula_units_Z 1
_cell_length_a 11.5740(4)
_cell_length_b 12.8761(6)
_cell_length_c 14.7213(6)
_cell_measurement_reflns_used 24827
_cell_measurement_temperature 123(2)
_cell_measurement_theta_max 25.34
_cell_measurement_theta_min 3.05
_cell_volume 2023.11(14)
_computing_cell_refinement PROCESS-AUTO
_computing_data_collection 'PROCESS-AUTO (Rigaku, 1998)'
_computing_data_reduction 'SHELXS-97 (Sheldrick, 1990)'
_computing_molecular_graphics 'ORTEX (P.McArdle, 1995)'
_computing_publication_material SHELXL-97
_computing_structure_refinement 'SHELXL-97 (Sheldrick, 1997)'
_computing_structure_solution SHELXS-97
_diffrn_ambient_temperature 123(2)
_diffrn_detector_area_resol_mean 10
_diffrn_measured_fraction_theta_full 0.991
_diffrn_measured_fraction_theta_max 0.991
_diffrn_measurement_device_type 'Rigaku R-AXIS RAPID Imaging Plate'
_diffrn_measurement_method \w
_diffrn_radiation_monochromator graphite
_diffrn_radiation_source 'Rigaku Rotating Anode Ultrax18'
_diffrn_radiation_type MoK\a
_diffrn_radiation_wavelength 0.71069
_diffrn_reflns_av_R_equivalents 0.0233
_diffrn_reflns_av_sigmaI/netI 0.0234
_diffrn_reflns_limit_h_max 13
_diffrn_reflns_limit_h_min -13
_diffrn_reflns_limit_k_max 15
_diffrn_reflns_limit_k_min -15
_diffrn_reflns_limit_l_max 16
_diffrn_reflns_limit_l_min -17
_diffrn_reflns_number 24762
_diffrn_reflns_theta_full 25.34
_diffrn_reflns_theta_max 25.34
_diffrn_reflns_theta_min 3.05
_exptl_absorpt_coefficient_mu 0.923
_exptl_absorpt_correction_T_max 0.8997
_exptl_absorpt_correction_T_min 0.7292
_exptl_absorpt_correction_type numerical
_exptl_crystal_colour red
_exptl_crystal_density_diffrn 1.523
_exptl_crystal_density_meas ?
_exptl_crystal_density_method 'not measured'
_exptl_crystal_description platelet
_exptl_crystal_F_000 966
_exptl_crystal_size_max 0.690
_exptl_crystal_size_mid 0.260
_exptl_crystal_size_min 0.120
_refine_diff_density_max 1.031
_refine_diff_density_min -0.940
_refine_diff_density_rms 0.093
_refine_ls_extinction_method none
_refine_ls_goodness_of_fit_ref 1.035
_refine_ls_hydrogen_treatment refall
_refine_ls_matrix_type full
_refine_ls_number_parameters 430
_refine_ls_number_reflns 7345
_refine_ls_number_restraints 0
_refine_ls_restrained_S_all 1.035
_refine_ls_R_factor_all 0.0369
_refine_ls_R_factor_gt 0.0336
_refine_ls_shift/su_max 0.001
_refine_ls_shift/su_mean 0.000
_refine_ls_structure_factor_coef Fsqd
_refine_ls_weighting_details 'calc w=1/[\s^2^(Fo^2^)+(0.0398P)^2^+5.9399P] where P=(Fo^2^+2Fc^2^)/3'
_refine_ls_weighting_scheme calc
_refine_ls_wR_factor_gt 0.0854
_refine_ls_wR_factor_ref 0.0874
_reflns_number_gt 6741
_reflns_number_total 7345
_reflns_threshold_expression >2sigma(I)
_cod_data_source_file om500018j_si_001.cif
_cod_data_source_block 6bPF6
_cod_depositor_comments
;
The following automatic conversions were performed:

'_symmetry_cell_setting' value 'Triclinic' changed to 'triclinic'
according to
/usr/data/users/saulius/crontab/automatic-downloads/rss-feeds/ACS/lib/dictionaries/cif_core.dic
dictionary named 'cif_core.dic' version 2.4.2 from
2011-04-26.

'_exptl_absorpt_correction_type' value 'Numerical'
changed to 'numerical' according to
/usr/data/users/saulius/crontab/automatic-downloads/rss-feeds/ACS/lib/dictionaries/cif_core.dic
dictionary named 'cif_core.dic' version 2.4.2 from 2011-04-26.

Automatic conversion script
Id: cif_fix_values 2281 2013-09-26 08:29:07Z andrius 

 Adding full bibliography for 4083517--4083527.cif.

The following automatic conversions were performed:

'_exptl_crystal_density_meas' value 'not measured' was changed to '?'
- the value is perceived as not measured.

Automatic conversion script
Id: cif_fix_values 3008 2015-01-20 13:52:24Z robertas 
;
_cod_original_sg_symbol_H-M P-1
_cod_database_code 4083524

loop_
_symmetry_equiv_pos_as_xyz
'x, y, z'
'-x, -y, -z'

loop_
_atom_site_label
_atom_site_type_symbol
_atom_site_fract_x
_atom_site_fract_y
_atom_site_fract_z
_atom_site_U_iso_or_equiv
_atom_site_adp_type
_atom_site_occupancy
_atom_site_symmetry_multiplicity
_atom_site_calc_flag
_atom_site_refinement_flags
_atom_site_disorder_assembly
_atom_site_disorder_group
Ru1 Ru 0.38459(2) 0.438922(18) 0.323259(17) 0.01397(8) Uani 1 1 d . . .
Ru2 Ru 0.24512(2) 0.244111(18) 0.315602(17) 0.01353(8) Uani 1 1 d . . .
P1 P 0.28824(7) 0.07723(6) 0.30765(6) 0.01507(16) Uani 1 1 d . . .
P2 P 0.04156(7) 0.20310(7) 0.31327(6) 0.01772(17) Uani 1 1 d . . .
P3 P -0.10697(9) -0.37435(8) 0.16736(7) 0.0304(2) Uani 1 1 d . . .
F1 F -0.1753(6) -0.3108(7) 0.2328(5) 0.0608(18) Uiso 0.535(9) 1 d P A 1
F2 F 0.0230(5) -0.3200(5) 0.2494(4) 0.0491(15) Uiso 0.535(9) 1 d P A 1
F3 F -0.0368(5) -0.4376(6) 0.1091(4) 0.0526(16) Uiso 0.535(9) 1 d P A 1
F4 F -0.2362(6) -0.4222(6) 0.0854(5) 0.070(2) Uiso 0.535(9) 1 d P A 1
F5 F -0.1252(9) -0.4719(6) 0.2211(6) 0.087(2) Uiso 0.535(9) 1 d P A 1
F6 F -0.0909(9) -0.2723(6) 0.1189(6) 0.083(2) Uiso 0.535(9) 1 d P A 1
F1A F -0.1931(6) -0.3561(6) 0.2310(4) 0.0419(16) Uiso 0.465(9) 1 d P A 2
F2A F 0.0024(8) -0.2809(8) 0.2314(6) 0.073(2) Uiso 0.465(9) 1 d P A 2
F3A F -0.0257(6) -0.3930(7) 0.0953(5) 0.058(2) Uiso 0.465(9) 1 d P A 2
F4A F -0.2191(6) -0.4741(7) 0.0965(5) 0.061(2) Uiso 0.465(9) 1 d P A 2
F5A F -0.0554(12) -0.4583(8) 0.2291(7) 0.100(3) Uiso 0.465(9) 1 d P A 2
F6A F -0.1621(10) -0.3040(7) 0.0970(6) 0.079(3) Uiso 0.465(9) 1 d P A 2
N1 N 0.3469(3) 0.5932(2) 0.3111(2) 0.0215(6) Uani 1 1 d . . .
N2 N 0.5477(3) 0.5087(2) 0.2899(2) 0.0221(6) Uani 1 1 d . . .
N3 N 0.3062(2) 0.4050(2) 0.17121(19) 0.0184(5) Uani 1 1 d . . .
N4 N 0.4701(2) 0.4838(2) 0.46090(19) 0.0168(5) Uani 1 1 d . . .
C1 C 0.4712(3) 0.6691(3) 0.3401(3) 0.0285(8) Uani 1 1 d . . .
H1A H 0.5106 0.6800 0.4106 0.034 Uiso 1 1 calc R . .
H1B H 0.4620 0.7402 0.3254 0.034 Uiso 1 1 calc R . .
C2 C 0.5529(3) 0.6259(3) 0.2875(3) 0.0286(8) Uani 1 1 d . . .
H2A H 0.5259 0.6335 0.2194 0.034 Uiso 1 1 calc R . .
H2B H 0.6394 0.6692 0.3179 0.034 Uiso 1 1 calc R . .
C3 C 0.5313(3) 0.4446(3) 0.1920(2) 0.0250(7) Uani 1 1 d . . .
H3A H 0.5422 0.3710 0.1970 0.030 Uiso 1 1 calc R . .
H3B H 0.5952 0.4799 0.1658 0.030 Uiso 1 1 calc R . .
C4 C 0.4038(3) 0.4365(3) 0.1242(2) 0.0248(7) Uani 1 1 d . . .
H4A H 0.4003 0.5072 0.1063 0.030 Uiso 1 1 calc R . .
H4B H 0.3877 0.3819 0.0643 0.030 Uiso 1 1 calc R . .
C5 C 0.2131(3) 0.4716(3) 0.1541(2) 0.0224(7) Uani 1 1 d . . .
H5A H 0.1429 0.4417 0.1764 0.027 Uiso 1 1 calc R . .
H5B H 0.1805 0.4692 0.0840 0.027 Uiso 1 1 calc R . .
C6 C 0.2730(3) 0.5875(3) 0.2082(2) 0.0253(7) Uani 1 1 d . . .
H6A H 0.3281 0.6227 0.1750 0.030 Uiso 1 1 calc R . .
H6B H 0.2080 0.6276 0.2079 0.030 Uiso 1 1 calc R . .
C7 C 0.2767(4) 0.6273(3) 0.3764(3) 0.0301(8) Uani 1 1 d . . .
H7A H 0.1938 0.5784 0.3555 0.045 Uiso 1 1 calc R . .
H7B H 0.2695 0.7015 0.3740 0.045 Uiso 1 1 calc R . .
H7C H 0.3205 0.6244 0.4428 0.045 Uiso 1 1 calc R . .
C8 C 0.6642(3) 0.4997(3) 0.3582(3) 0.0301(8) Uani 1 1 d . . .
H8A H 0.6582 0.4239 0.3632 0.045 Uiso 1 1 calc R . .
H8B H 0.6776 0.5443 0.4221 0.045 Uiso 1 1 calc R . .
H8C H 0.7337 0.5249 0.3347 0.045 Uiso 1 1 calc R . .
C9 C 0.2436(3) 0.2883(3) 0.1309(2) 0.0229(7) Uani 1 1 d . . .
H9A H 0.3059 0.2458 0.1360 0.034 Uiso 1 1 calc R . .
H9B H 0.1955 0.2784 0.0628 0.034 Uiso 1 1 calc R . .
H9C H 0.1880 0.2640 0.1672 0.034 Uiso 1 1 calc R . .
C10 C 0.4514(3) 0.0817(3) 0.3055(2) 0.0211(7) Uani 1 1 d . . .
H10 H 0.4627 0.0064 0.3033 0.025 Uiso 1 1 calc R . .
C11 C 0.4756(3) 0.1158(3) 0.2163(3) 0.0272(8) Uani 1 1 d . . .
H11A H 0.4142 0.0680 0.1580 0.041 Uiso 1 1 calc R . .
H11B H 0.5588 0.1104 0.2161 0.041 Uiso 1 1 calc R . .
H11C H 0.4692 0.1907 0.2174 0.041 Uiso 1 1 calc R . .
C12 C 0.5518(3) 0.1546(3) 0.3955(3) 0.0275(8) Uani 1 1 d . . .
H12A H 0.5498 0.1236 0.4521 0.041 Uiso 1 1 calc R . .
H12B H 0.5364 0.2271 0.4056 0.041 Uiso 1 1 calc R . .
H12C H 0.6332 0.1597 0.3862 0.041 Uiso 1 1 calc R . .
C13 C 0.2954(3) 0.0027(3) 0.4098(2) 0.0206(7) Uani 1 1 d . . .
H13 H 0.3571 -0.0415 0.4072 0.025 Uiso 1 1 calc R . .
C14 C 0.1764(3) -0.0769(3) 0.4055(3) 0.0261(7) Uani 1 1 d . . .
H14A H 0.1411 -0.1251 0.3413 0.039 Uiso 1 1 calc R . .
H14B H 0.1165 -0.0365 0.4178 0.039 Uiso 1 1 calc R . .
H14C H 0.1953 -0.1200 0.4547 0.039 Uiso 1 1 calc R . .
C15 C 0.3456(3) 0.0791(3) 0.5094(2) 0.0254(7) Uani 1 1 d . . .
H15A H 0.4216 0.1312 0.5134 0.038 Uiso 1 1 calc R . .
H15B H 0.3639 0.0371 0.5594 0.038 Uiso 1 1 calc R . .
H15C H 0.2836 0.1181 0.5191 0.038 Uiso 1 1 calc R . .
C16 C 0.1957(3) -0.0367(2) 0.2015(2) 0.0192(6) Uani 1 1 d . . .
H16 H 0.1147 -0.0616 0.2131 0.023 Uiso 1 1 calc R . .
C17 C 0.1623(3) -0.0022(3) 0.1044(2) 0.0249(7) Uani 1 1 d . . .
H17A H 0.1398 0.0674 0.1130 0.037 Uiso 1 1 calc R . .
H17B H 0.0922 -0.0572 0.0578 0.037 Uiso 1 1 calc R . .
H17C H 0.2337 0.0052 0.0801 0.037 Uiso 1 1 calc R . .
C18 C 0.2472(3) -0.1375(3) 0.1919(3) 0.0277(8) Uani 1 1 d . . .
H18A H 0.2667 -0.1599 0.2539 0.042 Uiso 1 1 calc R . .
H18B H 0.3226 -0.1208 0.1732 0.042 Uiso 1 1 calc R . .
H18C H 0.1853 -0.1964 0.1423 0.042 Uiso 1 1 calc R . .
C19 C -0.0526(3) 0.0590(3) 0.2826(2) 0.0229(7) Uani 1 1 d . . .
H19 H 0.0080 0.0163 0.3079 0.028 Uiso 1 1 calc R . .
C20 C -0.1040(3) 0.0122(3) 0.1736(3) 0.0293(8) Uani 1 1 d . . .
H20A H -0.0404 0.0348 0.1433 0.044 Uiso 1 1 calc R . .
H20B H -0.1768 0.0389 0.1459 0.044 Uiso 1 1 calc R . .
H20C H -0.1275 -0.0671 0.1617 0.044 Uiso 1 1 calc R . .
C21 C -0.1561(3) 0.0304(3) 0.3276(3) 0.0337(9) Uani 1 1 d . . .
H21A H -0.1224 0.0541 0.3981 0.051 Uiso 1 1 calc R . .
H21B H -0.1907 -0.0482 0.3103 0.051 Uiso 1 1 calc R . .
H21C H -0.2215 0.0668 0.3031 0.051 Uiso 1 1 calc R . .
C22 C 0.0190(3) 0.2572(3) 0.4310(3) 0.0260(7) Uani 1 1 d . . .
H22 H -0.0714 0.2336 0.4226 0.031 Uiso 1 1 calc R . .
C23 C 0.0868(4) 0.2122(3) 0.5139(3) 0.0315(8) Uani 1 1 d . . .
H23A H 0.0665 0.1330 0.4950 0.047 Uiso 1 1 calc R . .
H23B H 0.0613 0.2338 0.5707 0.047 Uiso 1 1 calc R . .
H23C H 0.1763 0.2409 0.5294 0.047 Uiso 1 1 calc R . .
C24 C 0.0550(4) 0.3811(3) 0.4575(3) 0.0346(9) Uani 1 1 d . . .
H24A H -0.0011 0.4092 0.4100 0.052 Uiso 1 1 calc R . .
H24B H 0.1403 0.4075 0.4575 0.052 Uiso 1 1 calc R . .
H24C H 0.0489 0.4060 0.5219 0.052 Uiso 1 1 calc R . .
C25 C -0.0541(3) 0.2784(3) 0.2347(3) 0.0258(7) Uani 1 1 d . . .
H25 H -0.0065 0.3559 0.2566 0.031 Uiso 1 1 calc R . .
C26 C -0.1820(3) 0.2781(3) 0.2467(3) 0.0356(9) Uani 1 1 d . . .
H26A H -0.1727 0.3024 0.3153 0.053 Uiso 1 1 calc R . .
H26B H -0.2355 0.2046 0.2228 0.053 Uiso 1 1 calc R . .
H26C H -0.2193 0.3272 0.2098 0.053 Uiso 1 1 calc R . .
C27 C -0.0711(3) 0.2496(3) 0.1258(3) 0.0321(8) Uani 1 1 d . . .
H27A H 0.0028 0.2293 0.1162 0.048 Uiso 1 1 calc R . .
H27B H -0.0833 0.3124 0.0976 0.048 Uiso 1 1 calc R . .
H27C H -0.1436 0.1887 0.0943 0.048 Uiso 1 1 calc R . .
O1 O 0.4662(7) 0.7299(6) 0.1093(6) 0.038(2) Uiso 0.418(12) 1 d P B 1
C28 C 0.5710(9) 0.8181(9) 0.1394(8) 0.029(2) Uiso 0.418(12) 1 d P B 1
O1A O 0.4885(5) 0.6941(4) 0.0707(4) 0.0350(17) Uiso 0.582(12) 1 d P B 2
C28A C 0.5861(8) 0.7910(8) 0.1143(7) 0.043(2) Uiso 0.582(12) 1 d P B 2
C29 C 0.5666(5) 0.8675(4) 0.0509(4) 0.0513(12) Uiso 1 1 d . . .
C30 C 0.4289(4) 0.8356(4) -0.0046(3) 0.0442(10) Uiso 1 1 d . B .
C31 C 0.3865(4) 0.7223(3) 0.0115(3) 0.0354(9) Uiso 1 1 d . . .
H1 H 0.414(3) 0.308(3) 0.323(3) 0.019(9) Uiso 1 1 d . . .
H2 H 0.239(3) 0.390(3) 0.337(3) 0.022(9) Uiso 1 1 d . . .
H3 H 0.275(4) 0.252(3) 0.419(3) 0.028(10) Uiso 1 1 d . . .

loop_
_atom_site_aniso_label
_atom_site_aniso_U_11
_atom_site_aniso_U_22
_atom_site_aniso_U_33
_atom_site_aniso_U_23
_atom_site_aniso_U_13
_atom_site_aniso_U_12
Ru1 0.01376(13) 0.01349(13) 0.01273(13) 0.00277(9) 0.00124(10) 0.00308(9)
Ru2 0.01257(13) 0.01280(13) 0.01432(13) 0.00272(9) 0.00283(10) 0.00311(9)
P1 0.0151(4) 0.0143(4) 0.0165(4) 0.0040(3) 0.0052(3) 0.0040(3)
P2 0.0137(4) 0.0187(4) 0.0188(4) 0.0007(3) 0.0034(3) 0.0043(3)
P3 0.0254(5) 0.0366(5) 0.0260(5) 0.0062(4) 0.0058(4) 0.0037(4)
N1 0.0238(15) 0.0169(13) 0.0196(14) 0.0029(11) 0.0005(12) 0.0048(11)
N2 0.0184(14) 0.0247(15) 0.0197(14) 0.0066(11) 0.0023(12) 0.0013(11)
N3 0.0192(14) 0.0167(13) 0.0166(13) 0.0036(10) 0.0021(11) 0.0032(11)
N4 0.0169(14) 0.0150(13) 0.0187(12) 0.0054(10) 0.0045(10) 0.0050(10)
C1 0.033(2) 0.0158(16) 0.0267(18) 0.0045(14) -0.0011(16) -0.0010(14)
C2 0.0263(19) 0.0244(18) 0.0283(19) 0.0090(15) 0.0032(15) -0.0045(14)
C3 0.0228(18) 0.0302(18) 0.0216(17) 0.0059(14) 0.0083(14) 0.0028(14)
C4 0.0253(18) 0.0292(18) 0.0185(16) 0.0065(14) 0.0064(14) 0.0032(14)
C5 0.0228(17) 0.0229(17) 0.0180(16) 0.0051(13) -0.0005(14) 0.0069(13)
C6 0.0286(19) 0.0210(17) 0.0231(17) 0.0083(14) -0.0008(15) 0.0083(14)
C7 0.040(2) 0.0232(18) 0.0279(19) 0.0035(15) 0.0078(17) 0.0148(16)
C8 0.0163(17) 0.043(2) 0.031(2) 0.0131(16) 0.0049(15) 0.0051(15)
C9 0.0261(18) 0.0180(16) 0.0194(16) 0.0015(13) 0.0023(14) 0.0019(13)
C10 0.0179(16) 0.0219(16) 0.0276(18) 0.0078(14) 0.0093(14) 0.0092(13)
C11 0.0224(18) 0.0328(19) 0.0299(19) 0.0085(15) 0.0125(15) 0.0070(15)
C12 0.0187(17) 0.0313(19) 0.0315(19) 0.0087(15) 0.0044(15) 0.0075(14)
C13 0.0241(17) 0.0181(16) 0.0198(16) 0.0062(13) 0.0056(14) 0.0056(13)
C14 0.0315(19) 0.0234(17) 0.0252(18) 0.0094(14) 0.0111(15) 0.0043(14)
C15 0.034(2) 0.0227(17) 0.0198(17) 0.0070(14) 0.0066(15) 0.0075(14)
C16 0.0199(16) 0.0175(15) 0.0191(16) 0.0016(12) 0.0061(13) 0.0040(12)
C17 0.0275(19) 0.0256(18) 0.0189(17) 0.0015(13) 0.0068(14) 0.0037(14)
C18 0.034(2) 0.0194(17) 0.0290(19) -0.0003(14) 0.0101(16) 0.0086(14)
C19 0.0179(17) 0.0233(17) 0.0256(18) 0.0035(14) 0.0060(14) 0.0028(13)
C20 0.0224(18) 0.0273(18) 0.031(2) -0.0024(15) 0.0055(15) 0.0003(14)
C21 0.026(2) 0.036(2) 0.037(2) 0.0052(17) 0.0134(17) -0.0026(16)
C22 0.0192(17) 0.0327(19) 0.0250(18) -0.0034(14) 0.0089(14) 0.0081(14)
C23 0.0275(19) 0.043(2) 0.0229(18) 0.0005(16) 0.0108(16) 0.0082(16)
C24 0.027(2) 0.036(2) 0.034(2) -0.0093(16) 0.0037(17) 0.0128(16)
C25 0.0161(17) 0.0258(18) 0.0317(19) 0.0056(15) 0.0010(14) 0.0064(13)
C26 0.0207(19) 0.043(2) 0.041(2) 0.0067(18) 0.0041(17) 0.0146(16)
C27 0.0211(18) 0.039(2) 0.031(2) 0.0112(16) -0.0005(15) 0.0065(16)

loop_
_atom_type_symbol
_atom_type_description
_atom_type_scat_dispersion_real
_atom_type_scat_dispersion_imag
_atom_type_scat_source
C C 0.0033 0.0016 'International Tables Vol C Tables 4.2.6.8 and 6.1.1.4'
H H 0.0000 0.0000 'International Tables Vol C Tables 4.2.6.8 and 6.1.1.4'
N N 0.0061 0.0033 'International Tables Vol C Tables 4.2.6.8 and 6.1.1.4'
Ru Ru -1.2594 0.8363 'International Tables Vol C Tables 4.2.6.8 and 6.1.1.4'
P P 0.1023 0.0942 'International Tables Vol C Tables 4.2.6.8 and 6.1.1.4'
F F 0.0171 0.0103 'International Tables Vol C Tables 4.2.6.8 and 6.1.1.4'
O O 0.0106 0.0060 'International Tables Vol C Tables 4.2.6.8 and 6.1.1.4'

loop_
_geom_angle_atom_site_label_1
_geom_angle_atom_site_label_2
_geom_angle_atom_site_label_3
_geom_angle
_geom_angle_site_symmetry_1
N4 Ru1 N3 173.38(10) .
N4 Ru1 N1 93.80(10) .
N3 Ru1 N1 82.58(10) .
N4 Ru1 N2 91.79(11) .
N3 Ru1 N2 82.26(10) .
N1 Ru1 N2 82.32(11) .
N4 Ru1 Ru2 100.25(8) .
N3 Ru1 Ru2 86.21(7) .
N1 Ru1 Ru2 134.06(8) .
N2 Ru1 Ru2 139.83(8) .
P1 Ru2 P2 101.43(3) .
P1 Ru2 Ru1 131.39(2) .
P2 Ru2 Ru1 127.18(2) .
C16 P1 C10 101.60(15) .
C16 P1 C13 100.09(14) .
C10 P1 C13 96.30(15) .
C16 P1 Ru2 119.90(10) .
C10 P1 Ru2 112.41(11) .
C13 P1 Ru2 122.35(11) .
C22 P2 C19 101.79(16) .
C22 P2 C25 98.74(16) .
C19 P2 C25 106.37(16) .
C22 P2 Ru2 113.63(11) .
C19 P2 Ru2 121.61(11) .
C25 P2 Ru2 111.88(11) .
F2A P3 F6A 94.4(5) .
F2A P3 F1A 94.6(4) .
F6A P3 F1A 93.0(4) .
F2A P3 F3 99.3(4) .
F6A P3 F3 102.6(4) .
F1A P3 F3 158.1(3) .
F2A P3 F4 153.0(4) .
F6A P3 F4 59.3(4) .
F1A P3 F4 81.9(3) .
F3 P3 F4 92.9(3) .
F2A P3 F6 67.8(4) .
F6A P3 F6 29.3(3) .
F1A P3 F6 106.4(4) .
F3 P3 F6 94.5(4) .
F4 P3 F6 87.4(4) .
F2A P3 F5 110.7(5) .
F6A P3 F5 150.4(5) .
F1A P3 F5 70.2(4) .
F3 P3 F5 88.9(4) .
F4 P3 F5 93.4(4) .
F6 P3 F5 176.4(4) .
F2A P3 F2 24.1(3) .
F6A P3 F2 117.9(4) .
F1A P3 F2 97.7(3) .
F3 P3 F2 88.6(3) .
F4 P3 F2 177.1(4) .
F6 P3 F2 89.9(4) .
F5 P3 F2 89.1(4) .
F2A P3 F5A 91.0(5) .
F6A P3 F5A 173.4(5) .
F1A P3 F5A 90.3(4) .
F3 P3 F5A 72.7(4) .
F4 P3 F5A 115.7(5) .
F6 P3 F5A 153.5(5) .
F5 P3 F5A 27.6(4) .
F2 P3 F5A 67.2(4) .
F2A P3 F3A 87.8(4) .
F6A P3 F3A 83.7(4) .
F1A P3 F3A 176.1(3) .
F3 P3 F3A 23.0(3) .
F4 P3 F3A 94.5(3) .
F6 P3 F3A 71.7(4) .
F5 P3 F3A 111.7(4) .
F2 P3 F3A 85.8(3) .
F5A P3 F3A 92.7(5) .
F2A P3 F4A 177.5(4) .
F6A P3 F4A 85.3(4) .
F1A P3 F4A 87.8(3) .
F3 P3 F4A 78.4(3) .
F4 P3 F4A 27.4(3) .
F6 P3 F4A 111.4(4) .
F5 P3 F4A 70.3(4) .
F2 P3 F4A 155.6(4) .
F5A P3 F4A 89.1(5) .
F3A P3 F4A 89.7(4) .
F2A P3 F1 79.5(4) .
F6A P3 F1 80.3(4) .
F1A P3 F1 20.6(3) .
F3 P3 F1 176.9(3) .
F4 P3 F1 89.4(3) .
F6 P3 F1 87.7(4) .
F5 P3 F1 88.8(4) .
F2 P3 F1 89.3(3) .
F5A P3 F1 104.4(4) .
F3A P3 F1 158.8(4) .
F4A P3 F1 102.8(3) .
C1 N1 C7 109.9(3) .
C1 N1 C6 112.2(3) .
C7 N1 C6 109.1(3) .
C1 N1 Ru1 104.5(2) .
C7 N1 Ru1 112.2(2) .
C6 N1 Ru1 108.99(19) .
C8 N2 C3 108.9(3) .
C8 N2 C2 109.6(3) .
C3 N2 C2 110.8(3) .
C8 N2 Ru1 113.6(2) .
C3 N2 Ru1 104.32(19) .
C2 N2 Ru1 109.5(2) .
C9 N3 C5 109.8(3) .
C9 N3 C4 108.6(3) .
C5 N3 C4 111.3(3) .
C9 N3 Ru1 112.15(19) .
C5 N3 Ru1 104.27(19) .
C4 N3 Ru1 110.67(19) .
N4 N4 Ru1 172.9(3) 2_666
N1 C1 C2 111.1(3) .
N2 C2 C1 111.3(3) .
N2 C3 C4 110.4(3) .
N3 C4 C3 110.7(3) .
N3 C5 C6 109.7(3) .
N1 C6 C5 111.5(3) .
C11 C10 C12 108.4(3) .
C11 C10 P1 113.0(2) .
C12 C10 P1 113.9(2) .
C15 C13 C14 108.2(3) .
C15 C13 P1 112.7(2) .
C14 C13 P1 117.3(2) .
C17 C16 C18 110.0(3) .
C17 C16 P1 114.3(2) .
C18 C16 P1 116.0(2) .
C20 C19 C21 108.7(3) .
C20 C19 P2 112.7(2) .
C21 C19 P2 119.1(2) .
C23 C22 C24 110.0(3) .
C23 C22 P2 113.0(2) .
C24 C22 P2 112.0(3) .
C27 C25 C26 107.9(3) .
C27 C25 P2 116.5(2) .
C26 C25 P2 115.8(3) .
C28 O1 C31 112.9(6) .
O1 C28 C29 105.3(7) .
C31 O1A C28A 108.1(5) .
O1A C28A C29 107.3(6) .
C28A C29 C30 105.8(5) .
C28A C29 C28 21.3(4) .
C30 C29 C28 102.2(5) .
C29 C30 C31 103.3(4) .
O1A C31 O1 32.5(3) .
O1A C31 C30 109.0(4) .
O1 C31 C30 101.9(4) .

loop_
_geom_bond_atom_site_label_1
_geom_bond_atom_site_label_2
_geom_bond_distance
_geom_bond_site_symmetry_2
Ru1 N4 1.937(3) .
Ru1 N3 2.114(3) .
Ru1 N1 2.136(3) .
Ru1 N2 2.145(3) .
Ru1 Ru2 2.6791(3) .
Ru2 P1 2.2903(8) .
Ru2 P2 2.3034(8) .
P1 C16 1.880(3) .
P1 C10 1.888(3) .
P1 C13 1.893(3) .
P2 C22 1.873(3) .
P2 C19 1.881(3) .
P2 C25 1.885(3) .
P3 F2A 1.537(8) .
P3 F6A 1.563(8) .
P3 F1A 1.568(6) .
P3 F3 1.576(6) .
P3 F4 1.584(7) .
P3 F6 1.591(8) .
P3 F5 1.593(8) .
P3 F2 1.600(6) .
P3 F5A 1.611(10) .
P3 F3A 1.620(7) .
P3 F4A 1.625(7) .
P3 F1 1.627(7) .
N1 C1 1.486(4) .
N1 C7 1.487(5) .
N1 C6 1.506(4) .
N2 C8 1.483(4) .
N2 C3 1.492(4) .
N2 C2 1.505(4) .
N3 C9 1.488(4) .
N3 C5 1.494(4) .
N3 C4 1.503(4) .
N4 N4 1.135(5) 2_666
C1 C2 1.508(5) .
C3 C4 1.513(5) .
C5 C6 1.512(5) .
C10 C11 1.524(5) .
C10 C12 1.533(5) .
C13 C15 1.528(5) .
C13 C14 1.532(5) .
C16 C17 1.532(5) .
C16 C18 1.532(4) .
C19 C20 1.531(5) .
C19 C21 1.532(5) .
C22 C23 1.517(5) .
C22 C24 1.531(5) .
C25 C27 1.537(5) .
C25 C26 1.538(5) .
O1 C28 1.409(12) .
O1 C31 1.461(8) .
C28 C29 1.527(11) .
O1A C31 1.408(6) .
O1A C28A 1.439(10) .
C28A C29 1.463(10) .
C29 C30 1.521(7) .
C30 C31 1.521(6) .

loop_
_geom_torsion_atom_site_label_1
_geom_torsion_atom_site_label_2
_geom_torsion_atom_site_label_3
_geom_torsion_atom_site_label_4
_geom_torsion
_geom_torsion_site_symmetry_4
N4 Ru1 Ru2 P1 -84.57(8) .
N3 Ru1 Ru2 P1 93.98(8) .
N1 Ru1 Ru2 P1 169.84(11) .
N2 Ru1 Ru2 P1 20.71(12) .
N4 Ru1 Ru2 P2 96.39(8) .
N3 Ru1 Ru2 P2 -85.06(8) .
N1 Ru1 Ru2 P2 -9.20(11) .
N2 Ru1 Ru2 P2 -158.33(12) .
P2 Ru2 P1 C16 59.59(12) .
Ru1 Ru2 P1 C16 -119.63(12) .
P2 Ru2 P1 C10 178.79(12) .
Ru1 Ru2 P1 C10 -0.43(12) .
P2 Ru2 P1 C13 -67.52(13) .
Ru1 Ru2 P1 C13 113.26(13) .
P1 Ru2 P2 C22 110.23(13) .
Ru1 Ru2 P2 C22 -70.50(13) .
P1 Ru2 P2 C19 -11.86(13) .
Ru1 Ru2 P2 C19 167.41(13) .
P1 Ru2 P2 C25 -139.01(12) .
Ru1 Ru2 P2 C25 40.26(13) .
N4 Ru1 N1 C1 61.9(2) .
N3 Ru1 N1 C1 -112.5(2) .
N2 Ru1 N1 C1 -29.4(2) .
Ru2 Ru1 N1 C1 170.14(16) .
N4 Ru1 N1 C7 -57.1(2) .
N3 Ru1 N1 C7 128.5(2) .
N2 Ru1 N1 C7 -148.4(2) .
Ru2 Ru1 N1 C7 51.2(3) .
N4 Ru1 N1 C6 -178.0(2) .
N3 Ru1 N1 C6 7.6(2) .
N2 Ru1 N1 C6 90.7(2) .
Ru2 Ru1 N1 C6 -69.8(2) .
N4 Ru1 N2 C8 35.4(2) .
N3 Ru1 N2 C8 -147.5(2) .
N1 Ru1 N2 C8 129.0(2) .
Ru2 Ru1 N2 C8 -72.9(3) .
N4 Ru1 N2 C3 153.9(2) .
N3 Ru1 N2 C3 -29.0(2) .
N1 Ru1 N2 C3 -112.5(2) .
Ru2 Ru1 N2 C3 45.6(2) .
N4 Ru1 N2 C2 -87.6(2) .
N3 Ru1 N2 C2 89.5(2) .
N1 Ru1 N2 C2 6.0(2) .
Ru2 Ru1 N2 C2 164.19(16) .
N4 Ru1 N3 C9 152.6(8) .
N1 Ru1 N3 C9 -150.3(2) .
N2 Ru1 N3 C9 126.5(2) .
Ru2 Ru1 N3 C9 -14.9(2) .
N4 Ru1 N3 C5 -88.6(9) .
N1 Ru1 N3 C5 -31.5(2) .
N2 Ru1 N3 C5 -114.7(2) .
Ru2 Ru1 N3 C5 103.87(19) .
N4 Ru1 N3 C4 31.2(10) .
N1 Ru1 N3 C4 88.3(2) .
N2 Ru1 N3 C4 5.1(2) .
Ru2 Ru1 N3 C4 -136.3(2) .
N3 Ru1 N4 N4 -16(3) 2_666
N1 Ru1 N4 N4 -73(3) 2_666
N2 Ru1 N4 N4 10(3) 2_666
Ru2 Ru1 N4 N4 151(3) 2_666
C7 N1 C1 C2 169.7(3) .
C6 N1 C1 C2 -68.8(4) .
Ru1 N1 C1 C2 49.1(3) .
C8 N2 C2 C1 -106.2(3) .
C3 N2 C2 C1 133.5(3) .
Ru1 N2 C2 C1 19.0(3) .
N1 C1 C2 N2 -46.8(4) .
C8 N2 C3 C4 170.7(3) .
C2 N2 C3 C4 -68.7(3) .
Ru1 N2 C3 C4 49.0(3) .
C9 N3 C4 C3 -103.2(3) .
C5 N3 C4 C3 135.8(3) .
Ru1 N3 C4 C3 20.3(3) .
N2 C3 C4 N3 -47.5(4) .
C9 N3 C5 C6 171.3(3) .
C4 N3 C5 C6 -68.4(3) .
Ru1 N3 C5 C6 50.9(3) .
C1 N1 C6 C5 133.7(3) .
C7 N1 C6 C5 -104.3(3) .
Ru1 N1 C6 C5 18.5(3) .
N3 C5 C6 N1 -47.4(4) .
C16 P1 C10 C11 66.0(3) .
C13 P1 C10 C11 167.7(2) .
Ru2 P1 C10 C11 -63.5(3) .
C16 P1 C10 C12 -169.7(2) .
C13 P1 C10 C12 -68.0(3) .
Ru2 P1 C10 C12 60.8(3) .
C16 P1 C13 C15 -169.4(2) .
C10 P1 C13 C15 87.6(3) .
Ru2 P1 C13 C15 -34.0(3) .
C16 P1 C13 C14 -42.8(3) .
C10 P1 C13 C14 -145.8(3) .
Ru2 P1 C13 C14 92.6(3) .
C10 P1 C16 C17 -86.2(3) .
C13 P1 C16 C17 175.2(2) .
Ru2 P1 C16 C17 38.4(3) .
C10 P1 C16 C18 43.5(3) .
C13 P1 C16 C18 -55.1(3) .
Ru2 P1 C16 C18 168.0(2) .
C22 P2 C19 C20 151.6(2) .
C25 P2 C19 C20 48.7(3) .
Ru2 P2 C19 C20 -80.8(3) .
C22 P2 C19 C21 22.4(3) .
C25 P2 C19 C21 -80.4(3) .
Ru2 P2 C19 C21 150.0(2) .
C19 P2 C22 C23 71.5(3) .
C25 P2 C22 C23 -179.6(3) .
Ru2 P2 C22 C23 -61.0(3) .
C19 P2 C22 C24 -163.5(3) .
C25 P2 C22 C24 -54.6(3) .
Ru2 P2 C22 C24 64.0(3) .
C22 P2 C25 C27 -174.7(3) .
C19 P2 C25 C27 -69.6(3) .
Ru2 P2 C25 C27 65.4(3) .
C22 P2 C25 C26 -46.2(3) .
C19 P2 C25 C26 58.9(3) .
Ru2 P2 C25 C26 -166.1(2) .
C31 O1 C28 C29 -5.3(10) .
C31 O1A C28A C29 -25.0(8) .
O1A C28A C29 C30 25.0(8) .
O1A C28A C29 C28 108.1(17) .
O1 C28 C29 C28A -75.7(16) .
O1 C28 C29 C30 26.5(8) .
C28A C29 C30 C31 -15.6(6) .
C28 C29 C30 C31 -37.2(6) .
C28A O1A C31 O1 -67.7(7) .
C28A O1A C31 C30 14.6(6) .
C28 O1 C31 O1A 88.7(9) .
C28 O1 C31 C30 -18.1(8) .
C29 C30 C31 O1A 0.9(5) .
C29 C30 C31 O1 33.9(5) .
